data_2023219
loop_
_publ_author_name
'D\"oring, Cindy'
'Jones, Peter G.'

_publ_section_title
;
 Crystal structures of seven gold(III) complexes of the form LAuX 3 (L =
 substituted pyridine, X = Cl or Br)
;
_journal_coeditor_code WM5729
_journal_issue 8
_journal_name_full 'Acta Crystallographica Section E Crystallographic Communications'
_journal_page_first 894
_journal_page_last 909
_journal_paper_doi 10.1107/S2056989024007266
_journal_volume 80
_journal_year 2024
_chemical_formula_iupac '[Au Cl3 (C7 H9 N)]'
_chemical_formula_moiety 'C7 H9 Au Cl3 N'
_chemical_formula_sum 'C7 H9 Au Cl3 N'
_chemical_formula_weight 410.47
_chemical_name_systematic
;
Trichlorido(3,5-dimethylpyridine-\k<i>N</i>)gold(III)
;
_space_group_crystal_system monoclinic
_space_group_IT_number 15
_space_group_name_Hall '-C 2yc'
_space_group_name_H-M_alt 'C 1 2/c 1'
_atom_sites_solution_hydrogens geom
_atom_sites_solution_primary direct
_atom_sites_solution_secondary difmap
_audit_creation_method SHELXL-2019/3
_cell_angle_alpha 90
_cell_angle_beta 112.333(5)
_cell_angle_gamma 90
_cell_formula_units_Z 4
_cell_length_a 7.6240(3)
_cell_length_b 15.9360(6)
_cell_length_c 9.2538(4)
_cell_measurement_reflns_used 6320
_cell_measurement_temperature 100(2)
_cell_measurement_theta_max 30.3340
_cell_measurement_theta_min 3.1490
_cell_volume 1039.97(8)
_computing_cell_refinement
;
CrysAlisPro, Version 1.171.36.28 (Rigaku OD, 2020)
;
_computing_data_collection
;
CrysAlisPro, Version 1.171.36.28 (Rigaku OD, 2020)
;
_computing_data_reduction
;
CrysAlisPro, Version 1.171.36.28 (Rigaku OD, 2020)
;
_computing_molecular_graphics
;
Bruker XP, Version 5.1 (Bruker, 1998)
;
_computing_publication_material
;
SHELXL-2019/3 (Sheldrick, 2015)
;
_computing_structure_refinement
;
SHELXL-2019/3 (Sheldrick, 2015)
;
_computing_structure_solution
;
SHELXS-97 (Sheldrick, 2008)
;
_diffrn_ambient_temperature 100(2)
_diffrn_detector_area_resol_mean 16.1419
_diffrn_measured_fraction_theta_full 0.989
_diffrn_measured_fraction_theta_max 0.954
_diffrn_measurement_device_type 'Oxford Diffraction Xcalibur, Eos'
_diffrn_measurement_method '\w scan'
_diffrn_radiation_monochromator graphite
_diffrn_radiation_type MoK\a
_diffrn_radiation_wavelength 0.71073
_diffrn_reflns_av_R_equivalents 0.0366
_diffrn_reflns_av_unetI/netI 0.0201
_diffrn_reflns_limit_h_max 10
_diffrn_reflns_limit_h_min -10
_diffrn_reflns_limit_k_max 22
_diffrn_reflns_limit_k_min -22
_diffrn_reflns_limit_l_max 13
_diffrn_reflns_limit_l_min -13
_diffrn_reflns_number 13810
_diffrn_reflns_theta_full 30.000
_diffrn_reflns_theta_max 30.879
_diffrn_reflns_theta_min 2.556
_diffrn_source 'Enhance (Mo) X-ray Source'
_exptl_absorpt_coefficient_mu 14.862
_exptl_absorpt_correction_T_max 1.00000
_exptl_absorpt_correction_T_min 0.26976
_exptl_absorpt_correction_type multi-scan
_exptl_absorpt_process_details
;
(CrysAlisPro; Rigaku OD, 2020)
;
_exptl_crystal_colour yellow
_exptl_crystal_density_diffrn 2.622
_exptl_crystal_density_method 'not measured'
_exptl_crystal_description block
_exptl_crystal_F_000 752
_exptl_crystal_size_max 0.20
_exptl_crystal_size_mid 0.12
_exptl_crystal_size_min 0.04
_refine_diff_density_max 1.261
_refine_diff_density_min -0.880
_refine_ls_extinction_method none
_refine_ls_goodness_of_fit_ref 1.065
_refine_ls_hydrogen_treatment constr
_refine_ls_matrix_type full
_refine_ls_number_parameters 58
_refine_ls_number_reflns 1563
_refine_ls_number_restraints 0
_refine_ls_restrained_S_all 1.065
_refine_ls_R_factor_all 0.0161
_refine_ls_R_factor_gt 0.0144
_refine_ls_shift/su_max 0.002
_refine_ls_shift/su_mean 0.000
_refine_ls_structure_factor_coef Fsqd
_refine_ls_weighting_details 'w=1/[\s^2^(Fo^2^)+(0.0144P)^2^+1.5857P] where P=(Fo^2^+2Fc^2^)/3'
_refine_ls_weighting_scheme calc
_refine_ls_wR_factor_gt 0.0317
_refine_ls_wR_factor_ref 0.0322
_reflns_number_gt 1496
_reflns_number_total 1563
_reflns_threshold_expression 'I > 2\s(I)'
_cod_data_source_file wm5729.cif
_cod_data_source_block 5
_cod_original_sg_symbol_H-M 'C 2/c'
_cod_database_code 2023219
_shelx_space_group_comment
;
The symmetry employed for this shelxl refinement is uniquely defined
by the following loop, which should always be used as a source of
symmetry information in preference to the above space-group names.
They are only intended as comments.
;
_shelx_estimated_absorpt_t_min 0.155
_shelx_estimated_absorpt_t_max 0.588

loop_
_space_group_symop_operation_xyz
'x, y, z'
'-x, y, -z+1/2'
'x+1/2, y+1/2, z'
'-x+1/2, y+1/2, -z+1/2'
'-x, -y, -z'
'x, -y, z-1/2'
'-x+1/2, -y+1/2, -z'
'x+1/2, -y+1/2, z-1/2'

loop_
_atom_site_type_symbol
_atom_site_label
_atom_site_fract_x
_atom_site_fract_y
_atom_site_fract_z
_atom_site_U_iso_or_equiv
_atom_site_adp_type
_atom_site_calc_flag
_atom_site_occupancy
_atom_site_disorder_assembly
_atom_site_disorder_group
Au Au1 0.500000 0.51448(2) 0.750000 0.01045(4) Uani d 1 . .
Cl Cl1 0.500000 0.37193(5) 0.750000 0.01757(16) Uani d 1 . .
Cl Cl2 0.74832(9) 0.51503(3) 0.66883(7) 0.01690(12) Uani d 1 . .
N N11 0.500000 0.64233(17) 0.750000 0.0120(5) Uani d 1 . .
C C12 0.4966(3) 0.68410(14) 0.6218(3) 0.0131(4) Uani d 1 . .
H H12 0.493575 0.653448 0.532835 0.016 Uiso calc 1 . .
C C13 0.4975(3) 0.77107(15) 0.6184(3) 0.0148(4) Uani d 1 . .
C C14 0.500000 0.8142(2) 0.750000 0.0152(6) Uani d 1 . .
H H14 0.500001 0.873853 0.750001 0.018 Uiso calc 1 . .
C C17 0.4978(4) 0.81692(16) 0.4755(3) 0.0205(5) Uani d 1 . .
H H17A 0.626920 0.818020 0.476847 0.031 Uiso calc 1 . .
H H17B 0.452929 0.874520 0.475849 0.031 Uiso calc 1 . .
H H17C 0.413758 0.787938 0.381216 0.031 Uiso calc 1 . .

loop_
_atom_site_aniso_label
_atom_site_aniso_U_11
_atom_site_aniso_U_22
_atom_site_aniso_U_33
_atom_site_aniso_U_12
_atom_site_aniso_U_13
_atom_site_aniso_U_23
Au1 0.01446(7) 0.00766(7) 0.00989(6) 0.000 0.00535(5) 0.000
Cl1 0.0311(5) 0.0091(3) 0.0146(4) 0.000 0.0111(3) 0.000
Cl2 0.0189(3) 0.0140(3) 0.0222(3) 0.00270(19) 0.0128(2) 0.0012(2)
N11 0.0134(13) 0.0101(13) 0.0117(13) 0.000 0.0039(10) 0.000
C12 0.0157(11) 0.0121(10) 0.0121(10) -0.0004(8) 0.0061(9) 0.0006(8)
C13 0.0134(11) 0.0137(11) 0.0174(11) 0.0006(8) 0.0061(9) 0.0044(9)
C14 0.0129(15) 0.0099(14) 0.0210(17) 0.000 0.0046(13) 0.000
C17 0.0239(13) 0.0167(12) 0.0218(13) 0.0003(9) 0.0098(11) 0.0053(10)

loop_
_atom_type_symbol
_atom_type_description
_atom_type_scat_dispersion_real
_atom_type_scat_dispersion_imag
_atom_type_scat_source
C C 0.0033 0.0016 'International Tables Vol C Tables 4.2.6.8 and 6.1.1.4'
H H 0.0000 0.0000 'International Tables Vol C Tables 4.2.6.8 and 6.1.1.4'
N N 0.0061 0.0033 'International Tables Vol C Tables 4.2.6.8 and 6.1.1.4'
Cl Cl 0.1484 0.1585 'International Tables Vol C Tables 4.2.6.8 and 6.1.1.4'
Au Au -2.0133 8.8022 'International Tables Vol C Tables 4.2.6.8 and 6.1.1.4'

loop_
_geom_angle_atom_site_label_1
_geom_angle_atom_site_label_2
_geom_angle_atom_site_label_3
_geom_angle_site_symmetry_1
_geom_angle_site_symmetry_3
_geom_angle
_geom_angle_publ_flag
N11 Au1 Cl1 . . 180.0 y
N11 Au1 Cl2 . . 89.779(14) y
Cl1 Au1 Cl2 . . 90.221(14) y
N11 Au1 Cl2 . 2_656 89.779(14) ?
Cl1 Au1 Cl2 . 2_656 90.221(14) ?
Cl2 Au1 Cl2 . 2_656 179.56(3) y
C12 N11 C12 . 2_656 121.0(3) y
C12 N11 Au1 . . 119.50(14) ?
C12 N11 Au1 2_656 . 119.50(14) ?
N11 C12 C13 . . 120.9(2) ?
N11 C12 H12 . . 119.6 ?
C13 C12 H12 . . 119.6 ?
C12 C13 C14 . . 118.2(2) ?
C12 C13 C17 . . 120.3(2) ?
C14 C13 C17 . . 121.5(2) ?
C13 C14 C13 . 2_656 120.8(3) ?
C13 C14 H14 . . 119.6 ?
C13 C14 H14 2_656 . 119.6 ?
C13 C17 H17A . . 109.5 ?
C13 C17 H17B . . 109.5 ?
H17A C17 H17B . . 109.5 ?
C13 C17 H17C . . 109.5 ?
H17A C17 H17C . . 109.5 ?
H17B C17 H17C . . 109.5 ?

loop_
_geom_bond_atom_site_label_1
_geom_bond_atom_site_label_2
_geom_bond_site_symmetry_2
_geom_bond_distance
_geom_bond_publ_flag
Au1 N11 . 2.037(3) y
Au1 Cl1 . 2.2716(8) y
Au1 Cl2 . 2.2867(6) y
Au1 Cl2 2_656 2.2867(6) ?
N11 C12 . 1.352(3) y
N11 C12 2_656 1.352(3) ?
C12 C13 . 1.386(3) ?
C12 H12 . 0.9500 ?
C13 C14 . 1.392(3) ?
C13 C17 . 1.512(3) ?
C14 H14 . 0.9500 ?
C17 H17A . 0.9800 ?
C17 H17B . 0.9800 ?
C17 H17C . 0.9800 ?

loop_
_geom_hbond_atom_site_label_D
_geom_hbond_atom_site_label_H
_geom_hbond_atom_site_label_A
_geom_hbond_site_symmetry_A
_geom_hbond_distance_DH
_geom_hbond_distance_HA
_geom_hbond_distance_DA
_geom_hbond_angle_DHA
_geom_hbond_publ_flag
C12 H12 Cl1 5_666 0.95 2.67 3.564(2) 157.7 yes
C17 H17C Cl1 5_666 0.98 3.00 3.666(3) 126.2 ?
C14 H14 Cl2 3_455 0.95 2.87 3.659(3) 141.7 yes
C14 H14 Cl2 4_656 0.95 2.87 3.659(3) 141.7 yes

loop_
_geom_torsion_atom_site_label_1
_geom_torsion_atom_site_label_2
_geom_torsion_atom_site_label_3
_geom_torsion_atom_site_label_4
_geom_torsion_site_symmetry_1
_geom_torsion_site_symmetry_2
_geom_torsion_site_symmetry_3
_geom_torsion_site_symmetry_4
_geom_torsion
_geom_torsion_publ_flag
Cl2 Au1 N11 C12 . . . . 51.15(11) y
Cl2 Au1 N11 C12 2_656 . . . -128.85(11) ?
Cl2 Au1 N11 C12 . . . 2_656 -128.85(11) y
Cl2 Au1 N11 C12 2_656 . . 2_656 51.15(11) ?
C12 N11 C12 C13 2_656 . . . 0.32(16) ?
Au1 N11 C12 C13 . . . . -179.68(16) ?
N11 C12 C13 C14 . . . . -0.6(3) ?
N11 C12 C13 C17 . . . . 178.70(19) ?
C12 C13 C14 C13 . . . 2_656 0.31(15) ?
C17 C13 C14 C13 . . . 2_656 -179.0(3) ?
